data_2223522
loop_
_publ_author_name
'Fu, Xue-qun'

_publ_section_title
;
 4-Methoxyanilinium bromide
;
_journal_coeditor_code PV2194
_journal_issue 10
_journal_name_full 'Acta Crystallographica Section E'
_journal_page_first o2344
_journal_paper_doi 10.1107/S160053680903503X
_journal_volume 65
_journal_year 2009
_chemical_formula_iupac 'C7 H10 N O +, Br -'
_chemical_formula_moiety 'C7 H10 N O +, Br -'
_chemical_formula_sum 'C7 H10 Br N O'
_chemical_formula_weight 204.07
_chemical_name_systematic
;
4-Methoxyanilinium bromide
;
_space_group_IT_number 61
_symmetry_cell_setting orthorhombic
_symmetry_space_group_name_Hall '-P 2ac 2ab'
_symmetry_space_group_name_H-M 'P b c a'
_atom_sites_solution_hydrogens geom
_atom_sites_solution_primary direct
_atom_sites_solution_secondary difmap
_audit_creation_method SHELXL-97
_cell_angle_alpha 90.00
_cell_angle_beta 90.00
_cell_angle_gamma 90.00
_cell_formula_units_Z 8
_cell_length_a 8.9779(18)
_cell_length_b 8.6978(17)
_cell_length_c 22.132(4)
_cell_measurement_reflns_used 6139
_cell_measurement_temperature 298(2)
_cell_measurement_theta_max 27.655
_cell_measurement_theta_min 3.26
_cell_volume 1728.2(6)
_computing_cell_refinement 'CrystalClear (Rigaku, 2005)'
_computing_data_collection 'CrystalClear (Rigaku, 2005)'
_computing_data_reduction 'CrystalClear (Rigaku, 2005)'
_computing_molecular_graphics 'SHELXTL (Sheldrick, 2008)'
_computing_publication_material 'PRPKAPPA (Ferguson, 1999)'
_computing_structure_refinement 'SHELXL97 (Sheldrick, 2008)'
_computing_structure_solution 'SHELXS97 (Sheldrick, 2008)'
_diffrn_ambient_temperature 298(2)
_diffrn_detector_area_resol_mean 13.6612
_diffrn_measured_fraction_theta_full 0.999
_diffrn_measured_fraction_theta_max 0.999
_diffrn_measurement_device_type 'Rigaku SCXmini'
_diffrn_measurement_method \w
_diffrn_radiation_monochromator graphite
_diffrn_radiation_source 'fine-focus sealed tube'
_diffrn_radiation_type MoK\a
_diffrn_radiation_wavelength 0.71073
_diffrn_reflns_av_R_equivalents 0.0747
_diffrn_reflns_av_sigmaI/netI 0.0396
_diffrn_reflns_limit_h_max 11
_diffrn_reflns_limit_h_min -11
_diffrn_reflns_limit_k_max 11
_diffrn_reflns_limit_k_min -11
_diffrn_reflns_limit_l_max 28
_diffrn_reflns_limit_l_min -28
_diffrn_reflns_number 16334
_diffrn_reflns_theta_full 27.48
_diffrn_reflns_theta_max 27.48
_diffrn_reflns_theta_min 3.39
_diffrn_standards_number 0
_exptl_absorpt_coefficient_mu 4.693
_exptl_absorpt_correction_T_max 0.391
_exptl_absorpt_correction_T_min 0.391
_exptl_absorpt_correction_type multi-scan
_exptl_absorpt_process_details '(CrystalClear; Rigaku, 2005)'
_exptl_crystal_colour Colourless
_exptl_crystal_density_diffrn 1.569
_exptl_crystal_density_method 'not measured'
_exptl_crystal_description Prism
_exptl_crystal_F_000 816
_exptl_crystal_size_max 0.200
_exptl_crystal_size_mid 0.200
_exptl_crystal_size_min 0.200
_refine_diff_density_max 0.386
_refine_diff_density_min -0.333
_refine_ls_extinction_coef 0.0232(9)
_refine_ls_extinction_expression Fc^*^=kFc[1+0.001xFc^2^\l^3^/sin(2\q)]^-1/4^
_refine_ls_extinction_method 'SHELXL97 (Sheldrick, 2008)'
_refine_ls_goodness_of_fit_ref 1.123
_refine_ls_hydrogen_treatment constr
_refine_ls_matrix_type full
_refine_ls_number_parameters 93
_refine_ls_number_reflns 1985
_refine_ls_number_restraints 0
_refine_ls_restrained_S_all 1.123
_refine_ls_R_factor_all 0.0760
_refine_ls_R_factor_gt 0.0425
_refine_ls_shift/su_max 0.001
_refine_ls_shift/su_mean 0.000
_refine_ls_structure_factor_coef Fsqd
_refine_ls_weighting_details 'calc w=1/[\s^2^(Fo^2^)+(0.0263P)^2^+1.3429P] where P=(Fo^2^+2Fc^2^)/3'
_refine_ls_weighting_scheme calc
_refine_ls_wR_factor_gt 0.0894
_refine_ls_wR_factor_ref 0.1002
_reflns_number_gt 1276
_reflns_number_total 1985
_reflns_threshold_expression I>2\s(I)
_cod_data_source_file pv2194.cif
_cod_data_source_block I
_cod_database_code 2223522
_cod_database_fobs_code 2223522

loop_
_symmetry_equiv_pos_as_xyz
'x, y, z'
'-x+1/2, -y, z+1/2'
'x+1/2, -y+1/2, -z'
'-x, y+1/2, -z+1/2'
'-x, -y, -z'
'x-1/2, y, -z-1/2'
'-x-1/2, y-1/2, z'
'x, -y-1/2, z-1/2'

loop_
_atom_site_type_symbol
_atom_site_label
_atom_site_fract_x
_atom_site_fract_y
_atom_site_fract_z
_atom_site_U_iso_or_equiv
_atom_site_adp_type
_atom_site_calc_flag
_atom_site_refinement_flags
_atom_site_occupancy
_atom_site_disorder_assembly
_atom_site_disorder_group
O O1 0.1517(3) 0.3060(4) 0.29591(13) 0.0721(9) Uani d . 1 . .
N N1 0.0282(4) 0.2527(4) 0.05037(14) 0.0548(9) Uani d . 1 . .
H H1A 0.0842 0.3201 0.0305 0.066 Uiso d R 1 . .
H H1B -0.0676 0.2748 0.0447 0.066 Uiso d R 1 . .
H H1C 0.0469 0.1583 0.0369 0.066 Uiso d R 1 . .
C C1 0.1170(5) 0.2823(5) 0.23712(18) 0.0497(10) Uani d . 1 . .
C C2 0.1934(5) 0.3727(5) 0.1965(2) 0.0650(12) Uani d . 1 . .
H H2A 0.2650 0.4412 0.2105 0.078 Uiso calc R 1 . .
C C3 0.1653(5) 0.3630(5) 0.13576(18) 0.0596(11) Uani d . 1 . .
H H3A 0.2166 0.4258 0.1088 0.071 Uiso calc R 1 . .
C C4 0.0621(4) 0.2612(4) 0.11502(17) 0.0427(9) Uani d . 1 . .
C C5 -0.0123(4) 0.1673(5) 0.15443(17) 0.0538(10) Uani d . 1 . .
H H5A -0.0808 0.0958 0.1401 0.065 Uiso calc R 1 . .
C C6 0.0153(5) 0.1797(5) 0.21591(17) 0.0533(11) Uani d . 1 . .
H H6A -0.0363 0.1173 0.2429 0.064 Uiso calc R 1 . .
C C7 0.0851(7) 0.2069(6) 0.3394(2) 0.0914(17) Uani d . 1 . .
H H7A 0.1184 0.2351 0.3791 0.137 Uiso calc R 1 . .
H H7B 0.1134 0.1025 0.3312 0.137 Uiso calc R 1 . .
H H7C -0.0213 0.2162 0.3373 0.137 Uiso calc R 1 . .
Br Br1 0.25218(4) 0.51025(4) -0.021898(16) 0.0495(2) Uani d . 1 . .

loop_
_atom_site_aniso_label
_atom_site_aniso_U_11
_atom_site_aniso_U_22
_atom_site_aniso_U_33
_atom_site_aniso_U_12
_atom_site_aniso_U_13
_atom_site_aniso_U_23
O1 0.084(2) 0.088(2) 0.0449(17) 0.0026(19) -0.0164(17) -0.0048(17)
N1 0.057(2) 0.059(2) 0.0480(19) 0.0099(16) -0.0074(17) -0.0047(15)
C1 0.048(2) 0.053(2) 0.048(2) 0.011(2) -0.0035(19) -0.006(2)
C2 0.067(3) 0.068(3) 0.060(3) -0.021(2) -0.008(2) -0.009(2)
C3 0.063(3) 0.066(3) 0.050(3) -0.017(2) -0.001(2) -0.001(2)
C4 0.042(2) 0.045(2) 0.041(2) 0.0082(17) -0.0029(17) -0.0057(17)
C5 0.049(2) 0.054(3) 0.058(3) -0.005(2) -0.007(2) -0.006(2)
C6 0.051(3) 0.061(3) 0.048(2) -0.004(2) 0.001(2) 0.0055(19)
C7 0.107(4) 0.120(5) 0.047(3) 0.011(4) -0.007(3) 0.012(3)
Br1 0.0493(3) 0.0461(3) 0.0531(3) 0.00163(19) -0.0010(2) -0.00423(18)

loop_
_atom_type_symbol
_atom_type_description
_atom_type_scat_dispersion_real
_atom_type_scat_dispersion_imag
_atom_type_scat_source
C C 0.0033 0.0016 'International Tables Vol C Tables 4.2.6.8 and 6.1.1.4'
Br Br -0.2901 2.4595 'International Tables Vol C Tables 4.2.6.8 and 6.1.1.4'
N N 0.0061 0.0033 'International Tables Vol C Tables 4.2.6.8 and 6.1.1.4'
O O 0.0106 0.0060 'International Tables Vol C Tables 4.2.6.8 and 6.1.1.4'
H H 0.0000 0.0000 'International Tables Vol C Tables 4.2.6.8 and 6.1.1.4'

loop_
_geom_angle_atom_site_label_1
_geom_angle_atom_site_label_2
_geom_angle_atom_site_label_3
_geom_angle_site_symmetry_1
_geom_angle_site_symmetry_3
_geom_angle
_geom_angle_publ_flag
C1 O1 C7 . . 117.5(4) ?
C4 N1 H1A . . 109.5 ?
C4 N1 H1B . . 109.2 ?
H1A N1 H1B . . 109.5 ?
C4 N1 H1C . . 109.6 ?
H1A N1 H1C . . 109.6 ?
H1B N1 H1C . . 109.5 ?
O1 C1 C6 . . 125.9(4) ?
O1 C1 C2 . . 115.2(4) ?
C6 C1 C2 . . 118.9(4) ?
C3 C2 C1 . . 120.9(4) ?
C3 C2 H2A . . 119.5 ?
C1 C2 H2A . . 119.5 ?
C4 C3 C2 . . 119.7(4) ?
C4 C3 H3A . . 120.1 ?
C2 C3 H3A . . 120.1 ?
C3 C4 C5 . . 120.4(4) ?
C3 C4 N1 . . 120.3(4) ?
C5 C4 N1 . . 119.4(3) ?
C4 C5 C6 . . 119.4(4) ?
C4 C5 H5A . . 120.3 ?
C6 C5 H5A . . 120.3 ?
C1 C6 C5 . . 120.6(4) ?
C1 C6 H6A . . 119.7 ?
C5 C6 H6A . . 119.7 ?
O1 C7 H7A . . 109.5 ?
O1 C7 H7B . . 109.5 ?
H7A C7 H7B . . 109.5 ?
O1 C7 H7C . . 109.5 ?
H7A C7 H7C . . 109.5 ?
H7B C7 H7C . . 109.5 ?

loop_
_geom_bond_atom_site_label_1
_geom_bond_atom_site_label_2
_geom_bond_site_symmetry_2
_geom_bond_distance
_geom_bond_publ_flag
O1 C1 . 1.354(5) ?
O1 C7 . 1.424(6) ?
N1 C4 . 1.465(5) ?
N1 H1A . 0.8893 ?
N1 H1B . 0.8903 ?
N1 H1C . 0.8899 ?
C1 C6 . 1.360(6) ?
C1 C2 . 1.377(6) ?
C2 C3 . 1.370(5) ?
C2 H2A . 0.9300 ?
C3 C4 . 1.361(5) ?
C3 H3A . 0.9300 ?
C4 C5 . 1.369(5) ?
C5 C6 . 1.387(5) ?
C5 H5A . 0.9300 ?
C6 H6A . 0.9300 ?
C7 H7A . 0.9600 ?
C7 H7B . 0.9600 ?
C7 H7C . 0.9600 ?

loop_
_geom_hbond_atom_site_label_D
_geom_hbond_atom_site_label_H
_geom_hbond_atom_site_label_A
_geom_hbond_site_symmetry_A
_geom_hbond_distance_DH
_geom_hbond_distance_HA
_geom_hbond_distance_DA
_geom_hbond_angle_DHA
N1 H1A Br1 . 0.89 2.52 3.409(3) 177
N1 H1B Br1 5_565 0.89 2.55 3.314(3) 145
N1 H1B Br1 3_455 0.89 3.00 3.430(3) 112
N1 H1C Br1 7_655 0.89 2.57 3.300(3) 140

loop_
_cod_related_entry_id
_cod_related_entry_database
_cod_related_entry_code
1 ChemSpider 452196
